data_7233083
loop_
_publ_author_name
'Yue, Zenghui'
'Lu, Huangjie'
'Li, Zijian'
'Guo, Shangyao'
'Song, Junze'
'Ren, Yi Ming'
'Huang, Yuying'
'Lin, Jian'
'Wang, Jian-Qiang'

_publ_section_title
;
 Structural Evolution and Tuneable Photoluminescence of f-Element Bearing
 Coordination Polymers of the 2,4,6-tri-\a-pyridyl-1,3,5-triazine Ligand
;
_journal_name_full CrystEngComm
_journal_paper_doi 10.1039/C9CE00867E
_journal_year 2019
_chemical_formula_moiety 'C20 H15 N10 O9 Pr'
_chemical_formula_sum 'C20 H15 N10 O9 Pr'
_chemical_formula_weight 680.33
_chemical_melting_point ?
_chemical_name_common PrTPTZ
_space_group_crystal_system monoclinic
_space_group_IT_number 14
_space_group_name_Hall '-P 2yn'
_space_group_name_H-M_alt 'P 1 21/n 1'
_symmetry_space_group_name_Hall '-P 2yn'
_symmetry_space_group_name_H-M 'P 1 21/n 1'
_atom_sites_solution_hydrogens geom
_audit_creation_method SHELXL-2014/7
_audit_update_record
;
2019-07-05 deposited with the CCDC.    2019-07-12 downloaded from the CCDC.
;
_cell_angle_alpha 90
_cell_angle_beta 103.302(2)
_cell_angle_gamma 90
_cell_formula_units_Z 4
_cell_length_a 14.6447(10)
_cell_length_b 10.5774(8)
_cell_length_c 16.4505(12)
_cell_measurement_reflns_used 47228
_cell_measurement_temperature 302(2)
_cell_measurement_theta_max 27.613
_cell_measurement_theta_min 2.308
_cell_volume 2479.9(3)
_computing_cell_refinement 'Bruker SAINT'
_computing_data_collection 'Bruker APEX2'
_computing_data_reduction 'Bruker SAINT'
_computing_molecular_graphics 'Bruker SHELXTL'
_computing_publication_material 'Bruker SHELXTL'
_computing_structure_refinement 'SHELXL-2014/7 (Sheldrick, 2014)'
_diffrn_ambient_temperature 302(2)
_diffrn_measured_fraction_theta_full 1.000
_diffrn_measured_fraction_theta_max 0.993
_diffrn_measurement_device_type 'Bruker APEX-II'
_diffrn_measurement_method '0.5 wide w/ exposures'
_diffrn_radiation_type MoK\a
_diffrn_radiation_wavelength 0.71073
_diffrn_reflns_av_R_equivalents 0.0719
_diffrn_reflns_av_unetI/netI 0.0375
_diffrn_reflns_Laue_measured_fraction_full 1.000
_diffrn_reflns_Laue_measured_fraction_max 0.993
_diffrn_reflns_limit_h_max 19
_diffrn_reflns_limit_h_min -19
_diffrn_reflns_limit_k_max 13
_diffrn_reflns_limit_k_min -13
_diffrn_reflns_limit_l_max 21
_diffrn_reflns_limit_l_min -21
_diffrn_reflns_number 47228
_diffrn_reflns_point_group_measured_fraction_full 1.000
_diffrn_reflns_point_group_measured_fraction_max 0.993
_diffrn_reflns_theta_full 25.242
_diffrn_reflns_theta_max 27.613
_diffrn_reflns_theta_min 2.308
_diffrn_source 'Turbo X-ray Source'
_exptl_absorpt_coefficient_mu 2.037
_exptl_absorpt_correction_T_max 0.922
_exptl_absorpt_correction_T_min 0.746
_exptl_absorpt_correction_type multi-scan
_exptl_crystal_colour Yellow
_exptl_crystal_density_diffrn 1.822
_exptl_crystal_density_meas ?
_exptl_crystal_density_method 'Not measured'
_exptl_crystal_description Block
_exptl_crystal_F_000 1344
_exptl_crystal_size_max 0.23
_exptl_crystal_size_mid 0.12
_exptl_crystal_size_min 0.04
_refine_diff_density_max 1.530
_refine_diff_density_min -1.424
_refine_diff_density_rms 0.162
_refine_ls_extinction_method none
_refine_ls_goodness_of_fit_ref 1.078
_refine_ls_hydrogen_treatment constr
_refine_ls_matrix_type full
_refine_ls_number_parameters 314
_refine_ls_number_reflns 5727
_refine_ls_number_restraints 0
_refine_ls_restrained_S_all 1.078
_refine_ls_R_factor_all 0.0875
_refine_ls_R_factor_gt 0.0551
_refine_ls_shift/su_max 0.001
_refine_ls_shift/su_mean 0.000
_refine_ls_structure_factor_coef Fsqd
_refine_ls_weighting_details 'w=1/[\s^2^(Fo^2^)+(0.1056P)^2^+14.7144P] where P=(Fo^2^+2Fc^2^)/3'
_refine_ls_weighting_scheme calc
_refine_ls_wR_factor_gt 0.1580
_refine_ls_wR_factor_ref 0.1988
_reflns_Friedel_coverage 0.000
_reflns_number_gt 4198
_reflns_number_total 5727
_reflns_threshold_expression 'I > 2\s(I)'
_cod_data_source_file c9ce00867e2.cif
_cod_data_source_block PrTPTZ-1
_cod_depositor_comments
;
The following automatic conversions were performed:

'_chemical_melting_point' value 'N/A' was changed to '?' - the value
is undefined or not given.

'_exptl_crystal_density_meas' value 'Not measured' was changed to '?'
- the value is perceived as not measured.

Automatic conversion script
Id: cif_fix_values 4973 2017-02-22 13:04:09Z antanas 
;
_cod_database_code 7233083
_shelx_shelxl_version_number 2014/7
_shelx_space_group_comment
;
The symmetry employed for this shelxl refinement is uniquely defined
by the following loop, which should always be used as a source of
symmetry information in preference to the above space-group names.
They are only intended as comments.
;

loop_
_space_group_symop_operation_xyz
'x, y, z'
'-x+1/2, y+1/2, -z+1/2'
'-x, -y, -z'
'x-1/2, -y-1/2, z-1/2'

loop_
_atom_site_label
_atom_site_type_symbol
_atom_site_fract_x
_atom_site_fract_y
_atom_site_fract_z
_atom_site_U_iso_or_equiv
_atom_site_adp_type
_atom_site_occupancy
_atom_site_site_symmetry_order
_atom_site_calc_flag
_atom_site_refinement_flags_posn
_atom_site_refinement_flags_adp
Pr01 Pr 0.91606(2) 0.57230(4) 0.70156(2) 0.03698(17) Uani 1 1 d . .
O1 O 0.8529(4) 0.7683(6) 0.7621(4) 0.0492(13) Uani 1 1 d . .
O2 O 1.0977(4) 0.5797(6) 0.7317(4) 0.0516(14) Uani 1 1 d . .
O3 O 0.8626(4) 0.3524(6) 0.6460(4) 0.0576(15) Uani 1 1 d . .
O4 O 0.9853(4) 0.6982(6) 0.8330(4) 0.0507(14) Uani 1 1 d . .
O5 O 0.9779(5) 0.4323(6) 0.6023(4) 0.0571(16) Uani 1 1 d . .
O6 O 1.0375(5) 0.4336(6) 0.7927(4) 0.0582(16) Uani 1 1 d . .
O7 O 0.9196(5) 0.8541(7) 0.8803(4) 0.0660(18) Uani 1 1 d . .
O8 O 0.9263(6) 0.2454(7) 0.5616(5) 0.080(2) Uani 1 1 d . .
O9 O 1.1876(5) 0.4610(11) 0.8223(6) 0.100(3) Uani 1 1 d . .
N7 N 0.9187(5) 0.7765(6) 0.8269(4) 0.0426(14) Uani 1 1 d . .
N9 N 0.9225(5) 0.3395(7) 0.6024(5) 0.0504(16) Uani 1 1 d . .
N8 N 1.1099(5) 0.4907(9) 0.7833(5) 0.0545(18) Uani 1 1 d . .
N5 N 0.8149(3) 0.6235(5) 0.5491(2) 0.0400(14) Uani 1 1 d G .
C13 C 0.8600(2) 0.6427(6) 0.4844(3) 0.051(2) Uani 1 1 d G .
H13 H 0.9250 0.6368 0.4946 0.061 Uiso 1 1 calc R U
C12 C 0.8080(3) 0.6706(7) 0.4046(2) 0.056(2) Uani 1 1 d G .
H12 H 0.8382 0.6834 0.3613 0.067 Uiso 1 1 calc R U
C11 C 0.7108(3) 0.6795(6) 0.3894(2) 0.055(2) Uani 1 1 d G .
H11 H 0.6760 0.6982 0.3360 0.066 Uiso 1 1 calc R U
C10 C 0.6657(2) 0.6603(6) 0.4541(3) 0.0467(18) Uani 1 1 d G .
H10 H 0.6007 0.6662 0.4439 0.056 Uiso 1 1 calc R U
C9 C 0.7177(3) 0.6324(5) 0.5339(2) 0.0408(16) Uani 1 1 d G .
C14 C 0.7449(3) 0.5267(5) 0.8202(2) 0.0386(15) Uani 1 1 d G .
C15 C 0.7092(3) 0.5175(6) 0.8913(3) 0.052(2) Uani 1 1 d G .
H15 H 0.6468 0.5378 0.8886 0.063 Uiso 1 1 calc R U
C16 C 0.7667(4) 0.4779(7) 0.9664(2) 0.060(2) Uani 1 1 d G .
H16 H 0.7428 0.4717 1.0139 0.072 Uiso 1 1 calc R U
C17 C 0.8600(3) 0.4475(6) 0.9704(2) 0.052(2) Uani 1 1 d G .
H17 H 0.8985 0.4211 1.0206 0.063 Uiso 1 1 calc R U
C18 C 0.8957(2) 0.4568(6) 0.8993(3) 0.051(2) Uani 1 1 d G .
H18 H 0.9581 0.4365 0.9020 0.061 Uiso 1 1 calc R U
N6 N 0.8382(3) 0.4964(5) 0.8242(2) 0.0402(14) Uani 1 1 d G .
C5 C 0.4493(2) 0.6382(6) 0.6439(3) 0.0434(17) Uani 1 1 d G .
C4 C 0.3959(3) 0.6738(6) 0.5661(3) 0.050(2) Uani 1 1 d G .
H4 H 0.4248 0.6892 0.5223 0.060 Uiso 1 1 calc R U
C3 C 0.2992(3) 0.6865(6) 0.5537(3) 0.060(2) Uani 1 1 d G .
H3 H 0.2634 0.7104 0.5017 0.072 Uiso 1 1 calc R U
C2 C 0.2560(2) 0.6636(7) 0.6192(4) 0.062(2) Uani 1 1 d G .
H2 H 0.1913 0.6720 0.6109 0.075 Uiso 1 1 calc R U
C1 C 0.3094(3) 0.6279(7) 0.6970(3) 0.066(3) Uani 1 1 d G .
H1 H 0.2805 0.6125 0.7408 0.079 Uiso 1 1 calc R U
N1 N 0.4061(3) 0.6152(6) 0.7093(3) 0.0558(19) Uani 1 1 d G .
C8 C 0.6800(3) 0.6171(4) 0.6010(2) 0.0381(15) Uani 1 1 d G .
N3 N 0.5845(2) 0.6387(5) 0.5917(2) 0.0396(14) Uani 1 1 d G .
C6 C 0.5433(2) 0.6210(5) 0.6590(2) 0.0422(16) Uani 1 1 d G .
N2 N 0.5976(3) 0.5817(5) 0.7356(2) 0.0403(14) Uani 1 1 d G .
C7 C 0.6931(3) 0.5602(4) 0.74489(19) 0.0386(16) Uani 1 1 d G .
N4 N 0.73426(19) 0.5779(4) 0.6776(2) 0.0320(12) Uani 1 1 d G .
N10 N 0.9852(6) 0.7727(8) 0.6436(5) 0.061(2) Uani 1 1 d . .
C19 C 1.0252(6) 0.8608(9) 0.6316(5) 0.0502(19) Uani 1 1 d . .
C20 C 1.0762(8) 0.9693(13) 0.6113(8) 0.083(4) Uani 1 1 d . .
H20A H 1.0503 0.9943 0.5545 0.099 Uiso 1 1 calc R U
H20B H 1.1411 0.9475 0.6177 0.099 Uiso 1 1 calc R U
H20C H 1.0709 1.0380 0.6481 0.099 Uiso 1 1 calc R U

loop_
_atom_site_aniso_label
_atom_site_aniso_U_11
_atom_site_aniso_U_22
_atom_site_aniso_U_33
_atom_site_aniso_U_23
_atom_site_aniso_U_13
_atom_site_aniso_U_12
Pr01 0.0252(2) 0.0453(3) 0.0389(2) 0.00052(17) 0.00438(15) 0.00083(16)
O1 0.035(3) 0.052(3) 0.054(3) -0.002(3) -0.002(2) 0.005(2)
O2 0.027(3) 0.067(4) 0.061(4) 0.011(3) 0.009(2) 0.001(2)
O3 0.044(3) 0.063(4) 0.068(4) -0.009(3) 0.018(3) -0.004(3)
O4 0.033(3) 0.056(3) 0.055(3) -0.007(3) -0.007(2) 0.003(2)
O5 0.050(4) 0.066(4) 0.061(4) -0.006(3) 0.025(3) 0.003(3)
O6 0.046(4) 0.062(4) 0.068(4) 0.022(3) 0.015(3) 0.012(3)
O7 0.086(5) 0.058(4) 0.050(3) -0.012(3) 0.008(3) 0.004(4)
O8 0.082(5) 0.068(5) 0.092(5) -0.029(4) 0.027(4) 0.000(4)
O9 0.039(4) 0.160(9) 0.094(6) 0.039(6) 0.000(4) 0.024(5)
N7 0.042(3) 0.041(3) 0.043(3) 0.001(3) 0.007(3) -0.005(3)
N9 0.047(4) 0.048(4) 0.056(4) -0.006(3) 0.010(3) 0.006(3)
N8 0.027(3) 0.082(6) 0.051(4) 0.002(4) 0.004(3) 0.010(3)
N5 0.026(3) 0.058(4) 0.037(3) 0.005(3) 0.009(2) 0.002(3)
C13 0.039(4) 0.070(6) 0.046(4) 0.007(4) 0.013(3) 0.003(4)
C12 0.051(5) 0.087(7) 0.034(4) 0.005(4) 0.018(3) 0.007(4)
C11 0.045(4) 0.080(6) 0.038(4) 0.005(4) 0.006(3) 0.005(4)
C10 0.039(4) 0.054(5) 0.044(4) 0.003(4) 0.003(3) 0.005(3)
C9 0.040(4) 0.043(4) 0.037(4) 0.000(3) 0.003(3) 0.001(3)
C14 0.035(4) 0.039(4) 0.043(4) -0.003(3) 0.010(3) -0.007(3)
C15 0.041(4) 0.076(6) 0.039(4) 0.005(4) 0.008(3) 0.001(4)
C16 0.054(5) 0.093(7) 0.033(4) 0.005(4) 0.011(4) 0.004(5)
C17 0.043(4) 0.068(6) 0.042(4) 0.007(4) 0.001(3) -0.002(4)
C18 0.040(4) 0.065(6) 0.043(4) 0.009(4) 0.000(3) -0.002(4)
N6 0.032(3) 0.050(4) 0.038(3) 0.005(3) 0.006(2) -0.006(3)
C5 0.034(4) 0.050(4) 0.045(4) 0.000(3) 0.008(3) 0.001(3)
C4 0.034(4) 0.070(6) 0.045(4) 0.001(4) 0.005(3) 0.008(4)
C3 0.032(4) 0.075(6) 0.067(6) 0.006(5) 0.000(4) 0.006(4)
C2 0.031(4) 0.075(6) 0.084(7) -0.003(5) 0.017(4) 0.006(4)
C1 0.034(4) 0.087(7) 0.082(7) 0.010(6) 0.021(4) 0.008(5)
N1 0.032(4) 0.082(6) 0.055(4) 0.010(4) 0.016(3) 0.010(3)
C8 0.029(3) 0.040(4) 0.044(4) 0.000(3) 0.006(3) 0.000(3)
N3 0.028(3) 0.053(4) 0.039(3) 0.002(3) 0.009(2) -0.001(3)
C6 0.047(4) 0.039(4) 0.041(4) -0.002(3) 0.011(3) -0.004(3)
N2 0.024(3) 0.058(4) 0.036(3) 0.000(3) 0.004(2) 0.001(3)
C7 0.035(4) 0.038(4) 0.045(4) -0.007(3) 0.015(3) -0.007(3)
N4 0.025(3) 0.039(3) 0.030(3) 0.002(2) 0.003(2) -0.002(2)
N10 0.051(4) 0.065(5) 0.068(5) 0.013(4) 0.014(4) -0.011(4)
C19 0.035(4) 0.063(5) 0.051(5) -0.001(4) 0.005(3) -0.003(4)
C20 0.067(7) 0.092(8) 0.081(8) 0.022(7) 0.002(6) -0.032(6)

loop_
_atom_type_symbol
_atom_type_description
_atom_type_scat_dispersion_real
_atom_type_scat_dispersion_imag
_atom_type_scat_source
C C 0.0033 0.0016 'International Tables Vol C Tables 4.2.6.8 and 6.1.1.4'
H H 0.0000 0.0000 'International Tables Vol C Tables 4.2.6.8 and 6.1.1.4'
N N 0.0061 0.0033 'International Tables Vol C Tables 4.2.6.8 and 6.1.1.4'
O O 0.0106 0.0060 'International Tables Vol C Tables 4.2.6.8 and 6.1.1.4'
Pr Pr -0.2180 2.8214 'International Tables Vol C Tables 4.2.6.8 and 6.1.1.4'

loop_
_geom_angle_atom_site_label_1
_geom_angle_atom_site_label_2
_geom_angle_atom_site_label_3
_geom_angle
O6 Pr01 O5 74.5(2)
O6 Pr01 O4 73.1(2)
O5 Pr01 O4 136.5(2)
O6 Pr01 O3 78.4(2)
O5 Pr01 O3 50.2(2)
O4 Pr01 O3 144.1(2)
O6 Pr01 O1 120.6(2)
O5 Pr01 O1 160.4(2)
O4 Pr01 O1 49.84(17)
O3 Pr01 O1 140.11(19)
O6 Pr01 O2 49.5(2)
O5 Pr01 O2 68.7(2)
O4 Pr01 O2 68.3(2)
O3 Pr01 O2 108.2(2)
O1 Pr01 O2 110.30(19)
O6 Pr01 N4 131.46(18)
O5 Pr01 N4 115.01(18)
O4 Pr01 N4 108.14(16)
O3 Pr01 N4 75.40(17)
O1 Pr01 N4 65.95(16)
O2 Pr01 N4 176.22(18)
O6 Pr01 N10 114.1(2)
O5 Pr01 N10 90.7(2)
O4 Pr01 N10 76.9(2)
O3 Pr01 N10 135.9(2)
O1 Pr01 N10 72.0(3)
O2 Pr01 N10 65.2(2)
N4 Pr01 N10 113.2(2)
O6 Pr01 N5 147.6(2)
O5 Pr01 N5 73.39(19)
O4 Pr01 N5 136.21(18)
O3 Pr01 N5 77.88(19)
O1 Pr01 N5 91.68(17)
O2 Pr01 N5 119.92(16)
N4 Pr01 N5 61.56(12)
N10 Pr01 N5 70.7(2)
O6 Pr01 N6 74.93(18)
O5 Pr01 N6 126.47(18)
O4 Pr01 N6 70.74(18)
O3 Pr01 N6 81.19(18)
O1 Pr01 N6 72.15(18)
O2 Pr01 N6 117.65(17)
N4 Pr01 N6 61.27(12)
N10 Pr01 N6 142.1(2)
N5 Pr01 N6 122.29(13)
O6 Pr01 N9 74.7(2)
O5 Pr01 N9 25.2(2)
O4 Pr01 N9 147.66(19)
O3 Pr01 N9 25.02(19)
O1 Pr01 N9 160.90(18)
O2 Pr01 N9 88.2(2)
N4 Pr01 N9 95.54(17)
N10 Pr01 N9 114.0(3)
N5 Pr01 N9 74.45(19)
N6 Pr01 N9 103.88(19)
O6 Pr01 N7 96.6(2)
O5 Pr01 N7 157.5(2)
O4 Pr01 N7 24.94(17)
O3 Pr01 N7 149.47(19)
O1 Pr01 N7 24.93(17)
O2 Pr01 N7 89.78(19)
N4 Pr01 N7 86.47(16)
N10 Pr01 N7 73.8(2)
N5 Pr01 N7 114.87(17)
N6 Pr01 N7 68.51(16)
N9 Pr01 N7 170.02(19)
N7 O1 Pr01 96.3(4)
N8 O2 Pr01 95.0(4)
N9 O3 Pr01 96.0(5)
N7 O4 Pr01 97.2(4)
N9 O5 Pr01 97.3(5)
N8 O6 Pr01 98.5(5)
O7 N7 O4 120.7(7)
O7 N7 O1 122.8(7)
O4 N7 O1 116.5(6)
O7 N7 Pr01 176.7(6)
O4 N7 Pr01 57.8(4)
O1 N7 Pr01 58.7(4)
O8 N9 O3 122.1(8)
O8 N9 O5 121.5(8)
O3 N9 O5 116.4(7)
O8 N9 Pr01 179.0(7)
O3 N9 Pr01 58.9(4)
O5 N9 Pr01 57.5(4)
O9 N8 O2 121.6(8)
O9 N8 O6 121.7(9)
O2 N8 O6 116.7(6)
O9 N8 Pr01 175.0(7)
O2 N8 Pr01 60.2(4)
O6 N8 Pr01 56.8(4)
C13 N5 C9 120.0
C13 N5 Pr01 119.5(2)
C9 N5 Pr01 120.5(2)
C12 C13 N5 120.0
C12 C13 H13 120.0
N5 C13 H13 120.0
C13 C12 C11 120.0
C13 C12 H12 120.0
C11 C12 H12 120.0
C12 C11 C10 120.0
C12 C11 H11 120.0
C10 C11 H11 120.0
C9 C10 C11 120.0
C9 C10 H10 120.0
C11 C10 H10 120.0
C8 C9 C10 123.9(3)
C8 C9 N5 116.1(3)
C10 C9 N5 120.0
C7 C14 C15 123.5(3)
C7 C14 N6 116.4(3)
C15 C14 N6 120.0
C16 C15 C14 120.0
C16 C15 H15 120.0
C14 C15 H15 120.0
C17 C16 C15 120.0
C17 C16 H16 120.0
C15 C16 H16 120.0
C16 C17 C18 120.0
C16 C17 H17 120.0
C18 C17 H17 120.0
N6 C18 C17 120.0
N6 C18 H18 120.0
C17 C18 H18 120.0
C18 N6 C14 120.0
C18 N6 Pr01 119.1(2)
C14 N6 Pr01 118.9(2)
C6 C5 C4 122.6(4)
C6 C5 N1 117.4(4)
C4 C5 N1 120.0
C3 C4 C5 120.0
C3 C4 H4 120.0
C5 C4 H4 120.0
C4 C3 C2 120.0
C4 C3 H3 120.0
C2 C3 H3 120.0
C1 C2 C3 120.0
C1 C2 H2 120.0
C3 C2 H2 120.0
C2 C1 N1 120.0
C2 C1 H1 120.0
N1 C1 H1 120.0
C1 N1 C5 120.0
C9 C8 N3 118.7(3)
C9 C8 N4 121.3(3)
N3 C8 N4 120.0
C8 N3 C6 120.0
C5 C6 N2 123.5(3)
C5 C6 N3 116.4(3)
N2 C6 N3 120.0
C7 N2 C6 120.0
C14 C7 N2 119.0(3)
C14 C7 N4 120.9(3)
N2 C7 N4 120.0
C7 N4 C8 120.0
C7 N4 Pr01 119.53(18)
C8 N4 Pr01 119.76(18)
C19 N10 Pr01 168.3(7)
N10 C19 C20 176.4(11)
C19 C20 H20A 109.5
C19 C20 H20B 109.5
H20A C20 H20B 109.5
C19 C20 H20C 109.5
H20A C20 H20C 109.5
H20B C20 H20C 109.5

loop_
_geom_bond_atom_site_label_1
_geom_bond_atom_site_label_2
_geom_bond_distance
Pr01 O6 2.517(6)
Pr01 O5 2.522(6)
Pr01 O4 2.543(6)
Pr01 O3 2.555(7)
Pr01 O1 2.563(6)
Pr01 O2 2.593(5)
Pr01 N4 2.601(3)
Pr01 N10 2.622(8)
Pr01 N5 2.659(3)
Pr01 N6 2.660(3)
Pr01 N9 2.967(7)
Pr01 N7 2.980(7)
O1 N7 1.264(8)
O2 N8 1.253(10)
O3 N9 1.262(9)
O4 N7 1.267(9)
O5 N9 1.273(9)
O6 N8 1.260(10)
O7 N7 1.201(9)
O8 N9 1.210(9)
O9 N8 1.211(9)
N5 C13 1.3900
N5 C9 1.3900
C13 C12 1.3900
C13 H13 0.9300
C12 C11 1.3900
C12 H12 0.9300
C11 C10 1.3900
C11 H11 0.9300
C10 C9 1.3900
C10 H10 0.9300
C9 C8 1.353(4)
C14 C7 1.343(4)
C14 C15 1.3900
C14 N6 1.3900
C15 C16 1.3900
C15 H15 0.9300
C16 C17 1.3900
C16 H16 0.9300
C17 C18 1.3900
C17 H17 0.9300
C18 N6 1.3900
C18 H18 0.9300
C5 C6 1.353(4)
C5 C4 1.3900
C5 N1 1.3900
C4 C3 1.3900
C4 H4 0.9300
C3 C2 1.3900
C3 H3 0.9300
C2 C1 1.3900
C2 H2 0.9300
C1 N1 1.3900
C1 H1 0.9300
C8 N3 1.3900
C8 N4 1.3900
N3 C6 1.3900
C6 N2 1.3900
N2 C7 1.3900
C7 N4 1.3900
N10 C19 1.142(12)
C19 C20 1.449(14)
C20 H20A 0.9600
C20 H20B 0.9600
C20 H20C 0.9600
